data_7236889
loop_
_publ_author_name
'Berm\'udez-Garc\'ia, Juan Manuel'
'Y\'a\~nez-Vilar, Susana'
'Garc\'ia-Fern\'andez, Alberto'
'S\'anchez-And\'ujar, Manuel'
'Castro-Garc\'ia, Socorro'
'L\'opez-Beceiro, Jorge'
'Artiaga, Ram\'on'
'Dilshad, Melony'
'Moya, Xavier'
'Se\~nar\'is-Rodr\'iguez, Mar\'ia Antonia'

_publ_section_title
;
 Giant barocaloric tunability in [(CH3CH2CH2)4N]Cd[N(CN)2]3 hybrid
 perovskite
;
_journal_issue 37
_journal_name_full 'Journal of Materials Chemistry C'
_journal_page_first 9867
_journal_paper_doi 10.1039/C7TC03136J
_journal_volume 6
_journal_year 2018
_chemical_formula_moiety 'C6 Cd N9, 3(C3 N0.25), C3 H7 N0.25'
_chemical_formula_sum 'C18 H28 Cd N10'
_chemical_formula_weight 496.90
_space_group_crystal_system tetragonal
_space_group_IT_number 114
_space_group_name_Hall 'P -4 2n'
_space_group_name_H-M_alt 'P -4 21 c'
_atom_sites_solution_hydrogens geom
_audit_creation_date 2017-04-11
_audit_creation_method
;
Olex2 1.2
(compiled 2017.03.02 svn.r3394 for OlexSys, GUI svn.r5324)
;
_audit_update_record
;
2017-07-13 deposited with the CCDC.
2018-08-22 downloaded from the CCDC.
;
_cell_angle_alpha 90
_cell_angle_beta 90
_cell_angle_gamma 90
_cell_formula_units_Z 8
_cell_length_a 16.3047(4)
_cell_length_b 16.3047(4)
_cell_length_c 17.6047(5)
_cell_measurement_reflns_used 9829
_cell_measurement_temperature 300
_cell_measurement_theta_max 22.26
_cell_measurement_theta_min 2.31
_cell_volume 4680.1(2)
_computing_molecular_graphics 'Olex2 (Dolomanov et al., 2009)'
_computing_publication_material 'Olex2 (Dolomanov et al., 2009)'
_computing_structure_refinement 'ShelXL (Sheldrick, 2015)'
_diffrn_ambient_temperature 300
_diffrn_measured_fraction_theta_full 0.999
_diffrn_measured_fraction_theta_max 0.993
_diffrn_measurement_device_type 'Bruker APEX-II CCD'
_diffrn_measurement_method '\f and \w scans'
_diffrn_radiation_type MoK\a
_diffrn_radiation_wavelength 0.71073
_diffrn_reflns_av_R_equivalents 0.0515
_diffrn_reflns_av_unetI/netI 0.0191
_diffrn_reflns_Laue_measured_fraction_full 0.999
_diffrn_reflns_Laue_measured_fraction_max 0.993
_diffrn_reflns_limit_h_max 20
_diffrn_reflns_limit_h_min -20
_diffrn_reflns_limit_k_max 20
_diffrn_reflns_limit_k_min -20
_diffrn_reflns_limit_l_max 21
_diffrn_reflns_limit_l_min -22
_diffrn_reflns_number 114578
_diffrn_reflns_point_group_measured_fraction_full 1.000
_diffrn_reflns_point_group_measured_fraction_max 0.992
_diffrn_reflns_theta_full 25.242
_diffrn_reflns_theta_max 26.579
_diffrn_reflns_theta_min 2.314
_diffrn_standards_number 0
_exptl_absorpt_coefficient_mu 0.957
_exptl_absorpt_correction_T_max 0.835
_exptl_absorpt_correction_T_min 0.741
_exptl_absorpt_correction_type multi-scan
_exptl_absorpt_process_details 'SADABS Version 2008/1(Sheldrick)'
_exptl_crystal_colour colourless
_exptl_crystal_colour_primary colourless
_exptl_crystal_density_diffrn 1.410
_exptl_crystal_description needle
_exptl_crystal_F_000 2032
_exptl_crystal_size_max 0.53
_exptl_crystal_size_mid 0.27
_exptl_crystal_size_min 0.19
_refine_diff_density_max 0.368
_refine_diff_density_min -0.339
_refine_diff_density_rms 0.070
_refine_ls_abs_structure_details
;
 Flack x determined using 1651 quotients [(I+)-(I-)]/[(I+)+(I-)]
 (Parsons, Flack and Wagner, Acta Cryst. B69 (2013) 249-259).
;
_refine_ls_abs_structure_Flack -0.019(11)
_refine_ls_extinction_coef 0.0072(4)
_refine_ls_extinction_expression Fc^*^=kFc[1+0.001xFc^2^\l^3^/sin(2\q)]^-1/4^
_refine_ls_extinction_method 'SHELXL-2014/7 (Sheldrick 2014'
_refine_ls_goodness_of_fit_ref 1.060
_refine_ls_hydrogen_treatment constr
_refine_ls_matrix_type full
_refine_ls_number_parameters 270
_refine_ls_number_reflns 4854
_refine_ls_number_restraints 6
_refine_ls_restrained_S_all 1.060
_refine_ls_R_factor_all 0.0466
_refine_ls_R_factor_gt 0.0358
_refine_ls_shift/su_max 0.001
_refine_ls_shift/su_mean 0.000
_refine_ls_structure_factor_coef Fsqd
_refine_ls_weighting_details 'w=1/[\s^2^(Fo^2^)+(0.0498P)^2^+2.9164P] where P=(Fo^2^+2Fc^2^)/3'
_refine_ls_weighting_scheme calc
_refine_ls_wR_factor_gt 0.0941
_refine_ls_wR_factor_ref 0.1011
_reflns_Friedel_coverage 0.806
_reflns_Friedel_fraction_full 1.000
_reflns_Friedel_fraction_max 0.991
_reflns_number_gt 4120
_reflns_number_total 4854
_reflns_threshold_expression 'I > 2\s(I)'
_cod_data_source_file c7tc03136j2.cif
_cod_data_source_block ja14jmp300n
_cod_original_cell_volume 4680.1(3)
_cod_database_code 7236889
_shelx_shelxl_version_number 2014/7
_shelx_space_group_comment
;
The symmetry employed for this shelxl refinement is uniquely defined
by the following loop, which should always be used as a source of
symmetry information in preference to the above space-group names.
They are only intended as comments.
;
_olex2_refinement_description
;
1. Fixed Uiso
 At 1.5 times of:
  All C(H,H) groups, All C(H,H,H) groups
2. Uiso/Uaniso restraints and constraints
N8 \\sim N8A: within 1.7A with sigma of 0.04 and sigma for terminal atoms of
0.08
3. Others
 Fixed Sof: N8(0.6) N9(0.5) C9(0.5) C7(0.6) C8(0.65) C15(0.333) C13(0.5)
 C20(0.5) N9A(0.25) N9B(0.25) C17A(0.45) C16A(0.5) C21(0.5) C19(0.5)
 C22(0.3333) C7A(0.4) C9A(0.5) C8B(0.35) C16(0.5) C17(0.55) N8A(0.4) C18A(0.5)
 C18(0.5) C15A(0.3333)
4.a Secondary CH2 refined with riding coordinates:
 C10(H10A,H10B), C11(H11A,H11B)
4.b Me refined with riding coordinates:
 C12(H12A,H12B,H12C)
;
_olex2_submission_special_instructions 'No special instructions were received'

loop_
_space_group_symop_operation_xyz
'x, y, z'
'-x, -y, z'
'y, -x, -z'
'-y, x, -z'
'-x+1/2, y+1/2, -z+1/2'
'x+1/2, -y+1/2, -z+1/2'
'-y+1/2, -x+1/2, z+1/2'
'y+1/2, x+1/2, z+1/2'

loop_
_atom_site_label
_atom_site_type_symbol
_atom_site_fract_x
_atom_site_fract_y
_atom_site_fract_z
_atom_site_U_iso_or_equiv
_atom_site_adp_type
_atom_site_occupancy
_atom_site_site_symmetry_order
_atom_site_calc_flag
_atom_site_refinement_flags_posn
_atom_site_refinement_flags_adp
_atom_site_refinement_flags_occupancy
_atom_site_disorder_assembly
_atom_site_disorder_group
C5 C 0.2349(6) 0.2358(5) 0.9674(4) 0.099(3) Uani 1 1 d . . . . .
C4 C 0.2147(7) 0.2160(6) 1.0937(4) 0.109(4) Uani 1 1 d . . . . .
N8 N 0.3834(12) 0.5286(13) 0.7430(10) 0.086(6) Uani 0.6 1 d . U . . .
C6 C 0.3391(4) 0.5961(4) 0.7439(4) 0.0673(18) Uani 1 1 d . . . . .
N7 N 0.5110(4) 0.1215(4) 0.7757(6) 0.136(4) Uani 1 1 d . . . . .
N2 N 0.1934(4) 0.1551(4) 0.7704(4) 0.0784(18) Uani 1 1 d . . . . .
N9 N 0.2042(11) 0.1861(11) 1.0223(9) 0.084(4) Uiso 0.5 1 d . . . . .
N10 N 0.0000 0.0000 1.0000 0.053(3) Uani 1 4 d S T P . .
C9 C 0.0044(12) 0.2005(12) 0.8779(10) 0.084(5) Uiso 0.5 1 d . . . A 2
C7 C 0.0292(10) 0.0738(9) 0.9535(8) 0.076(3) Uiso 0.6 1 d . . . B 1
C8 C -0.0298(15) 0.0955(14) 0.8957(13) 0.144(7) Uiso 0.65 1 d . . . B 1
N11 N 0.5000 0.5000 1.0000 0.064(3) Uani 1 4 d S T P . .
C10 C 0.4282(6) 0.4764(6) 1.0521(5) 0.089(2) Uani 1 1 d . . . . .
H10A H 0.4468 0.4338 1.0866 0.134 Uiso 1 1 calc R . . . .
H10B H 0.4140 0.5238 1.0827 0.134 Uiso 1 1 calc R . . . .
C11 C 0.3535(6) 0.4472(9) 1.0140(6) 0.123(4) Uani 1 1 d . . . . .
H11A H 0.3646 0.3976 0.9853 0.185 Uiso 1 1 calc R . . . .
H11B H 0.3324 0.4886 0.9797 0.185 Uiso 1 1 calc R . . . .
C12 C 0.2921(7) 0.4301(8) 1.0778(8) 0.161(5) Uani 1 1 d . . . . .
H12A H 0.2415 0.4107 1.0564 0.241 Uiso 1 1 calc R . . . .
H12B H 0.3141 0.3892 1.1114 0.241 Uiso 1 1 calc R . . . .
H12C H 0.2821 0.4797 1.1057 0.241 Uiso 1 1 calc R . . . .
N12 N 0.0000 0.5000 0.9930(4) 0.063(2) Uani 1 2 d S T P . .
C15 C -0.017(2) 0.292(2) 1.105(2) 0.083(9) Uiso 0.333 1 d . . . . .
C13 C 0.0299(9) 0.4177(9) 1.0234(9) 0.070(4) Uiso 0.5 1 d . . . C 4
C20 C -0.0332(12) 0.3806(13) 1.0798(12) 0.100(5) Uiso 0.5 1 d . . . C 4
N9A N 0.2521(19) 0.1756(16) 1.0250(16) 0.079(7) Uiso 0.25 1 d . . . . .
N9B N 0.1710(14) 0.2268(16) 1.0226(13) 0.066(6) Uiso 0.25 1 d . . . . .
C17A C 0.1526(17) 0.5429(16) 0.9529(15) 0.125(8) Uiso 0.45 1 d . . . C 6
C16A C 0.0619(12) 0.5275(12) 0.9265(12) 0.091(5) Uiso 0.5 1 d . . . C 6
Cd1 Cd 0.26693(2) 0.27680(2) 0.78551(2) 0.05117(17) Uani 1 1 d . . . . .
N1 N 0.2140(5) 0.2245(5) 1.1549(3) 0.089(2) Uani 1 1 d . . . . .
N3 N 0.3878(4) 0.2014(4) 0.7882(5) 0.0853(17) Uani 1 1 d . . . . .
N4 N 0.3381(4) 0.3988(3) 0.7945(4) 0.0783(16) Uani 1 1 d . . . . .
N5 N 0.2558(5) 0.2625(5) 0.9141(4) 0.101(3) Uani 1 1 d . . . . .
C2 C 0.3551(4) 0.4630(4) 0.7774(4) 0.0637(16) Uani 1 1 d . . . . .
C1 C 0.4461(4) 0.1682(4) 0.7801(5) 0.0748(18) Uani 1 1 d . . . . .
C3 C 0.0806(5) 0.3576(4) 0.7543(5) 0.0713(19) Uani 1 1 d . . . . .
N6 N 0.1419(4) 0.3462(4) 0.7796(5) 0.0880(18) Uani 1 1 d . . . . .
C21 C 0.0066(14) 0.3494(14) 1.0388(14) 0.113(6) Uiso 0.5 1 d . . . C 3
C19 C -0.0101(11) 0.4377(11) 1.0599(10) 0.081(4) Uiso 0.5 1 d . . . C 3
C22 C 0.000(2) 0.3080(17) 1.1251(16) 0.073(7) Uiso 0.3333 1 d . . . C 4
C7A C -0.0266(15) 0.0727(13) 0.9542(12) 0.078(5) Uiso 0.4 1 d . . . A 2
C9A C -0.0057(10) 0.1769(11) 0.8517(10) 0.074(4) Uiso 0.5 1 d . . . B 1
C8B C 0.041(3) 0.109(2) 0.907(2) 0.131(11) Uiso 0.35 1 d . . . A 2
C16 C 0.0830(10) 0.4988(11) 0.9580(10) 0.075(4) Uiso 0.5 1 d . . . C 5
C17 C 0.0986(15) 0.5638(14) 0.8968(12) 0.127(7) Uiso 0.55 1 d . . . C 5
N8A N 0.3816(17) 0.5404(17) 0.7801(15) 0.071(7) Uani 0.4 1 d . U . . .
C18A C 0.1823(13) 0.5519(12) 0.8609(11) 0.094(5) Uiso 0.5 1 d . . . C 5
C18 C 0.2070(12) 0.5657(12) 0.8912(11) 0.090(5) Uiso 0.5 1 d . . . C 6
C15A C 0.0151(19) 0.2883(18) 1.0991(19) 0.076(8) Uiso 0.3333 1 d . . . C 3

loop_
_atom_site_aniso_label
_atom_site_aniso_U_11
_atom_site_aniso_U_22
_atom_site_aniso_U_33
_atom_site_aniso_U_23
_atom_site_aniso_U_13
_atom_site_aniso_U_12
C5 0.140(7) 0.116(6) 0.040(4) -0.002(4) -0.005(4) -0.029(8)
C4 0.167(9) 0.122(7) 0.037(4) 0.005(4) 0.004(5) -0.059(8)
N8 0.066(8) 0.053(9) 0.140(19) 0.014(10) 0.032(11) 0.006(6)
C6 0.055(4) 0.057(4) 0.090(5) 0.010(3) 0.009(3) -0.006(3)
N7 0.081(4) 0.085(5) 0.242(10) 0.054(6) 0.060(7) 0.019(4)
N2 0.076(4) 0.055(3) 0.103(5) -0.010(3) 0.009(4) -0.011(3)
N10 0.051(4) 0.051(4) 0.055(6) 0.000 0.000 0.000
N11 0.070(5) 0.070(5) 0.052(6) 0.000 0.000 0.000
C10 0.103(7) 0.093(6) 0.071(5) 0.003(4) 0.018(5) -0.013(5)
C11 0.087(6) 0.157(11) 0.126(8) 0.000(8) -0.002(6) -0.020(7)
C12 0.101(8) 0.152(11) 0.228(14) 0.034(11) 0.023(9) -0.014(7)
N12 0.061(5) 0.066(6) 0.061(5) 0.000 0.000 0.009(3)
Cd1 0.0603(3) 0.0548(3) 0.0384(2) 0.00333(19) -0.0001(2) -0.00651(19)
N1 0.109(5) 0.112(5) 0.045(3) 0.002(3) -0.010(3) -0.022(6)
N3 0.062(3) 0.087(4) 0.107(5) 0.021(5) 0.010(4) 0.007(3)
N4 0.083(4) 0.056(3) 0.096(5) 0.007(4) -0.004(4) -0.012(3)
N5 0.145(7) 0.118(6) 0.040(3) 0.006(3) 0.006(4) -0.018(6)
C2 0.057(3) 0.054(3) 0.080(4) -0.008(4) -0.007(3) 0.000(3)
C1 0.065(4) 0.062(4) 0.097(5) 0.013(4) 0.014(4) -0.002(3)
C3 0.069(4) 0.050(4) 0.095(5) 0.005(3) 0.003(4) -0.002(3)
N6 0.058(3) 0.089(4) 0.116(5) 0.018(5) -0.010(4) -0.007(3)
N8A 0.069(12) 0.037(8) 0.107(19) -0.009(12) -0.034(15) -0.005(8)

loop_
_atom_type_symbol
_atom_type_description
_atom_type_scat_dispersion_real
_atom_type_scat_dispersion_imag
_atom_type_scat_source
C C 0.0033 0.0016 'International Tables Vol C Tables 4.2.6.8 and 6.1.1.4'
H H 0.0000 0.0000 'International Tables Vol C Tables 4.2.6.8 and 6.1.1.4'
N N 0.0061 0.0033 'International Tables Vol C Tables 4.2.6.8 and 6.1.1.4'
Cd Cd -0.8075 1.2024 'International Tables Vol C Tables 4.2.6.8 and 6.1.1.4'

loop_
_geom_angle_atom_site_label_1
_geom_angle_atom_site_label_2
_geom_angle_atom_site_label_3
_geom_angle
_geom_angle_site_symmetry_1
_geom_angle_site_symmetry_3
N9 C5 N9A 33.1(10) . .
N9 C5 N9B 35.6(10) . .
N9B C5 N9A 66.0(16) . .
N5 C5 N9 165.3(11) . .
N5 C5 N9A 145.0(15) . .
N5 C5 N9B 148.5(14) . .
N9 C4 N9A 31.9(10) . .
N9 C4 N9B 35.3(10) . .
N9B C4 N9A 63.8(15) . .
N1 C4 N9 164.1(13) . .
N1 C4 N9A 149.0(15) . .
N1 C4 N9B 146.6(14) . .
C2 N8 C6 118.9(14) . .
N8A N8 C6 74(4) . .
N8A N8 C2 77(4) . .
N2 C6 N8 165.7(11) 5_556 .
N2 C6 N8A 162.0(12) 5_556 .
N8A C6 N8 30.1(12) . .
C3 N7 C1 125.5(7) 6_556 .
C6 N2 Cd1 173.2(7) 5_546 .
C5 N9 C4 113.4(13) . .
N9A N9 C5 79(3) . .
N9A N9 C4 84(3) . .
N9A N9 N9B 141(4) . .
N9B N9 C5 77(2) . .
N9B N9 C4 78(2) . .
C7 N10 C7 106.6(5) . 4_557
C7 N10 C7 106.6(5) 2 4_557
C7 N10 C7 106.6(5) 2 3_557
C7 N10 C7 115.4(10) 3_557 4_557
C7 N10 C7 106.6(5) . 3_557
C7 N10 C7 115.4(10) . 2
C7A N10 C7A 106.9(8) 3_557 .
C7A N10 C7A 106.9(8) 3_557 2
C7A N10 C7A 106.9(8) 4_557 .
C7A N10 C7A 106.9(8) 2 4_557
C7A N10 C7A 114.8(17) 3_557 4_557
C7A N10 C7A 114.8(17) 2 .
C8 C7 N10 111.2(15) . .
C7 C8 C9A 112.5(19) . .
C10 N11 C10 110.9(4) 2_665 3_567
C10 N11 C10 106.7(7) 4_657 3_567
C10 N11 C10 110.9(4) . 4_657
C10 N11 C10 110.9(4) . 3_567
C10 N11 C10 106.7(7) . 2_665
C10 N11 C10 110.9(4) 2_665 4_657
C11 C10 N11 116.1(7) . .
C10 C11 C12 105.4(9) . .
C13 N12 C13 138.8(13) . 2_565
C16A N12 C16A 86.7(14) . 2_565
C19 N12 C19 82.4(13) . 2_565
C16 N12 C16 131.0(14) . 2_565
C22 C15 C20 80(6) . .
C15A C15 C21 72(5) . .
N12 C13 C20 110.8(13) . .
C15 C20 C13 116(2) . .
C22 C20 C15 19.8(16) . .
C22 C20 C13 113.7(19) . .
C5 N9A C4 100.9(17) . .
C5 N9A N9B 56.8(13) . .
C4 N9A N9B 56.4(13) . .
N9 N9A C5 68(3) . .
N9 N9A C4 64(3) . .
N9 N9A N9B 20(2) . .
C5 N9B C4 103.9(16) . .
C5 N9B N9A 57.2(12) . .
C4 N9B N9A 59.8(14) . .
N9 N9B C5 67.4(19) . .
N9 N9B C4 66(2) . .
N9 N9B N9A 18.6(19) . .
C18 C17A C16A 113(2) . .
C17A C16A N12 114.9(17) . .
N2 Cd1 N6 87.6(2) . .
N1 Cd1 N2 88.5(3) 7_554 .
N1 Cd1 N3 90.2(3) 7_554 .
N1 Cd1 N6 88.7(3) 7_554 .
N3 Cd1 N2 89.3(2) . .
N3 Cd1 N6 176.8(2) . .
N4 Cd1 N2 177.3(3) . .
N4 Cd1 N1 89.0(3) . 7_554
N4 Cd1 N3 91.6(2) . .
N4 Cd1 N6 91.4(2) . .
N5 Cd1 N2 89.1(3) . .
N5 Cd1 N1 177.6(3) . 7_554
N5 Cd1 N3 89.6(3) . .
N5 Cd1 N4 93.4(3) . .
N5 Cd1 N6 91.4(3) . .
C4 N1 Cd1 174.1(8) . 7
C1 N3 Cd1 171.1(8) . .
C2 N4 Cd1 155.3(6) . .
C5 N5 Cd1 157.0(8) . .
N8 C2 N8A 29.8(13) . .
N4 C2 N8 165.7(10) . .
N4 C2 N8A 162.0(15) . .
N3 C1 N7 172.8(9) . .
N6 C3 N7 174.4(8) . 6_456
C3 N6 Cd1 152.4(7) . .
C19 C21 C15 110(2) . .
C15A C21 C15 20.6(15) . .
C15A C21 C19 119(2) . .
C21 C19 N12 114.5(15) . .
C15 C22 C20 81(6) . .
N10 C7A C8B 113(2) . .
C7A C8B C9 105(3) . .
N12 C16 C17 115.7(15) . .
C18A C17 C16 110.7(17) . .
N8 N8A C6 76(4) . .
N8 N8A C2 73(4) . .
C6 N8A C2 117.9(17) . .
C15 C15A C21 88(6) . .

loop_
_geom_bond_atom_site_label_1
_geom_bond_atom_site_label_2
_geom_bond_distance
_geom_bond_site_symmetry_2
C5 N9 1.358(18) .
C5 N9A 1.44(3) .
C5 N9B 1.43(2) .
C5 N5 1.088(10) .
C4 N9 1.360(18) .
C4 N9A 1.51(3) .
C4 N9B 1.45(2) .
C4 N1 1.085(10) .
N8 C6 1.32(2) .
N8 C2 1.31(2) .
N8 N8A 0.68(3) .
C6 N2 1.127(9) 5_556
C6 N8A 1.31(3) .
N7 C1 1.305(9) .
N7 C3 1.297(10) 6_556
N2 C6 1.127(9) 5_546
N2 Cd1 2.333(6) .
N9 N9A 0.80(3) .
N9 N9B 0.86(2) .
N10 C7 1.532(15) .
N10 C7 1.532(15) 2
N10 C7 1.532(15) 3_557
N10 C7 1.532(15) 4_557
N10 C7A 1.50(2) 3_557
N10 C7A 1.50(2) 2
N10 C7A 1.50(2) 4_557
N10 C7A 1.50(2) .
C9 C8B 1.69(4) .
C7 C8 1.45(3) .
C8 C9A 1.59(3) .
N11 C10 1.537(8) 3_567
N11 C10 1.537(8) 4_657
N11 C10 1.537(8) .
N11 C10 1.537(8) 2_665
C10 C11 1.469(13) .
C11 C12 1.531(14) .
N12 C13 1.524(15) 2_565
N12 C13 1.524(15) .
N12 C16A 1.61(2) .
N12 C16A 1.61(2) 2_565
N12 C19 1.564(18) .
N12 C19 1.564(18) 2_565
N12 C16 1.488(16) 2_565
N12 C16 1.488(17) .
C15 C20 1.53(4) .
C15 C21 1.54(4) .
C15 C22 0.53(4) .
C15 C15A 0.54(4) .
C13 C20 1.55(2) .
C20 C22 1.53(3) .
N9A N9B 1.56(4) .
C17A C16A 1.57(3) .
C17A C18 1.45(3) .
Cd1 N1 2.309(6) 7_554
Cd1 N3 2.323(6) .
Cd1 N4 2.308(6) .
Cd1 N5 2.283(6) .
Cd1 N6 2.334(6) .
N1 Cd1 2.309(6) 7
N3 C1 1.104(8) .
N4 C2 1.124(8) .
C2 N8A 1.33(3) .
C3 N7 1.297(10) 6_456
C3 N6 1.109(9) .
C21 C19 1.51(3) .
C21 C15A 1.46(3) .
C7A C8B 1.51(5) .
C16 C17 1.53(3) .
C17 C18A 1.52(3) .
